data_2205922
loop_
_publ_author_name
'Steyl, Gideon'
'Roodt, Andreas'

_publ_section_title
;
 Carbonyl(triphenylarsine)(tropolonato)rhodium(I)
;
_journal_issue 6
_journal_name_full 'Acta Crystallographica Section E'
_journal_page_first m1212
_journal_page_last m1214
_journal_paper_doi 10.1107/S1600536805015679
_journal_volume 61
_journal_year 2005
_chemical_formula_iupac '[Rh (C7 H5 O2) (C18 H15 As) (C O)]'
_chemical_formula_moiety 'C26 H20 As O3 Rh'
_chemical_formula_sum 'C26 H20 As O3 Rh'
_chemical_formula_weight 558.25
_chemical_name_systematic
;
Carbonyl(triphenylarsine)(tropolonato)rhodium(I).
;
_space_group_IT_number 2
_symmetry_cell_setting triclinic
_symmetry_space_group_name_Hall '-P 1'
_symmetry_space_group_name_H-M 'P -1'
_atom_sites_solution_hydrogens 'riding model'
_atom_sites_solution_primary direct
_atom_sites_solution_secondary difmap
_audit_creation_method SHELXL-97
_cell_angle_alpha 96.550(5)
_cell_angle_beta 103.623(5)
_cell_angle_gamma 101.722(5)
_cell_formula_units_Z 2
_cell_length_a 8.996(5)
_cell_length_b 9.387(5)
_cell_length_c 14.137(5)
_cell_measurement_reflns_used 1266
_cell_measurement_temperature 295(2)
_cell_measurement_theta_max 22.071
_cell_measurement_theta_min 2.469
_cell_volume 1119.5(9)
_computing_cell_refinement 'SAINT-Plus (Bruker, 1999)'
_computing_data_collection 'SMAR-NT (Siemens, 1998)'
_computing_data_reduction 'SHELXTL (Siemens, 1998)'
_computing_molecular_graphics 'DIAMOND (Brandenburg, 2000)'
_computing_publication_material SHELXL97
_computing_structure_refinement 'SHELXL97 (Sheldrick, 1997)'
_computing_structure_solution 'SHELXS97 (Sheldrick, 1997)'
_diffrn_ambient_temperature 295(2)
_diffrn_detector_area_resol_mean '512 x 512'
_diffrn_measured_fraction_theta_full 0.994
_diffrn_measured_fraction_theta_max 0.994
_diffrn_measurement_device_type 'Bruker SMART CCD area-detector'
_diffrn_measurement_method \w
_diffrn_radiation_monochromator graphite
_diffrn_radiation_source 'fine-focus sealed tube'
_diffrn_radiation_type MoK\a
_diffrn_radiation_wavelength 0.71069
_diffrn_reflns_av_R_equivalents 0.0631
_diffrn_reflns_av_sigmaI/netI 0.1308
_diffrn_reflns_limit_h_max 10
_diffrn_reflns_limit_h_min -11
_diffrn_reflns_limit_k_max 11
_diffrn_reflns_limit_k_min -11
_diffrn_reflns_limit_l_max 17
_diffrn_reflns_limit_l_min -17
_diffrn_reflns_number 7120
_diffrn_reflns_theta_full 26.37
_diffrn_reflns_theta_max 26.37
_diffrn_reflns_theta_min 1.50
_diffrn_standards_decay_% 0
_diffrn_standards_interval_count 'First 80 frames repeated after collection'
_diffrn_standards_interval_time 0
_diffrn_standards_number 0
_exptl_absorpt_coefficient_mu 2.254
_exptl_absorpt_correction_T_max 0.8402
_exptl_absorpt_correction_T_min 0.7285
_exptl_absorpt_correction_type multi-scan
_exptl_absorpt_process_details '(SADABS; Bruker, 1998)'
_exptl_crystal_colour orange
_exptl_crystal_density_diffrn 1.656
_exptl_crystal_density_method 'not measured'
_exptl_crystal_description block
_exptl_crystal_F_000 556
_exptl_crystal_size_max 0.15
_exptl_crystal_size_mid 0.14
_exptl_crystal_size_min 0.08
_refine_diff_density_max 1.629
_refine_diff_density_min -1.493
_refine_ls_extinction_method none
_refine_ls_goodness_of_fit_ref 0.921
_refine_ls_hydrogen_treatment constr
_refine_ls_matrix_type full
_refine_ls_number_parameters 280
_refine_ls_number_reflns 4552
_refine_ls_number_restraints 0
_refine_ls_restrained_S_all 0.921
_refine_ls_R_factor_all 0.1360
_refine_ls_R_factor_gt 0.0700
_refine_ls_shift/su_max 0.000
_refine_ls_shift/su_mean 0.000
_refine_ls_structure_factor_coef Fsqd
_refine_ls_weighting_details 'calc w = 1/[\s^2^(Fo^2^)+(0.1006P)^2^] where P = (Fo^2^+2Fc^2^)/3'
_refine_ls_weighting_scheme calc
_refine_ls_wR_factor_gt 0.1612
_refine_ls_wR_factor_ref 0.1863
_reflns_number_gt 2446
_reflns_number_total 4552
_reflns_threshold_expression I>2\s(I)
_cod_data_source_file cv6514.cif
_cod_data_source_block I
_cod_depositor_comments
;
The following automatic conversions were performed:
'_geom_bond_publ_flag' value 'YES' changed to 'yes' according to
'/home/saulius/struct/CIF-dictionaries/cif_core.dic' dictionary named
'cif_core.dic' version 2.4.1 from 2010-06-29 (14
times).

'_geom_angle_publ_flag' value 'YES' changed to 'yes' according to
'/home/saulius/struct/CIF-dictionaries/cif_core.dic' dictionary named
'cif_core.dic' version 2.4.1 from 2010-06-29 (5
times).

'_geom_torsion_publ_flag' value 'YES' changed to 'yes' according
to '/home/saulius/struct/CIF-dictionaries/cif_core.dic' dictionary named
'cif_core.dic' version 2.4.1 from 2010-06-29 (5 times).

Automatic conversion script
Id: cif_fix_enum 1527 2010-12-29 10:47:43Z saulius 

The following automatic conversions were performed:

'_geom_bond_publ_flag' value 'YES' changed to 'yes' according to
/home/saulius/struct/CIF-dictionaries/cif_core.dic dictionary named
'cif_core.dic' version 2.4.1 from 2010-06-29 (14
times).

'_geom_angle_publ_flag' value 'YES' changed to 'yes'
according to /home/saulius/struct/CIF-dictionaries/cif_core.dic
dictionary named 'cif_core.dic' version 2.4.1 from 2010-06-29 (5
times).

'_geom_torsion_publ_flag' value 'YES' changed to 'yes'
according to /home/saulius/struct/CIF-dictionaries/cif_core.dic
dictionary named 'cif_core.dic' version 2.4.1 from 2010-06-29 (5
times).

Automatic conversion script
Id: cif_fix_values 1715 2011-07-08 13:25:40Z adriana 
;
_cod_original_sg_symbol_Hall '-p 1'
_cod_database_code 2205922
_cod_database_fobs_code 2205922

loop_
_symmetry_equiv_pos_as_xyz
'x, y, z'
'-x, -y, -z'

loop_
_atom_site_label
_atom_site_fract_x
_atom_site_fract_y
_atom_site_fract_z
_atom_site_U_iso_or_equiv
_atom_site_adp_type
_atom_site_calc_flag
_atom_site_refinement_flags
_atom_site_occupancy
_atom_site_type_symbol
Rh 0.72494(9) 0.27339(8) 0.15166(5) 0.0396(3) Uani d . 1 Rh
As1 0.81952(10) 0.14315(10) 0.27619(6) 0.0373(3) Uani d . 1 As
C25 0.5613(14) -0.2951(13) 0.1995(10) 0.074(3) Uani d . 1 C
H25 0.5224 -0.3658 0.1424 0.088 Uiso calc R 1 H
O12 0.6714(7) 0.4182(7) 0.0571(5) 0.0466(16) Uani d . 1 O
C01 0.5413(12) 0.1385(12) 0.1119(7) 0.049(3) Uani d . 1 C
C13 1.2913(13) 0.1962(13) 0.2791(9) 0.068(3) Uani d . 1 C
H13 1.3659 0.2657 0.2623 0.082 Uiso calc R 1 H
C24 0.5410(14) -0.3296(13) 0.2895(12) 0.079(4) Uani d . 1 C
H24 0.4867 -0.4242 0.2916 0.094 Uiso calc R 1 H
C34 0.8531(16) 0.4206(12) 0.5830(8) 0.065(3) Uani d . 1 C
H34 0.8563 0.4753 0.6429 0.078 Uiso calc R 1 H
C22 0.6779(12) -0.0911(11) 0.3705(8) 0.052(3) Uani d . 1 C
H22 0.7174 -0.0210 0.4279 0.062 Uiso calc R 1 H
C1 0.9347(12) 0.5323(11) 0.1306(6) 0.043(2) Uani d . 1 C
C16 1.0721(13) -0.0075(12) 0.3273(8) 0.059(3) Uani d . 1 C
H16 0.9968 -0.0785 0.3422 0.071 Uiso calc R 1 H
C11 1.0323(11) 0.1129(10) 0.2914(6) 0.042(2) Uani d . 1 C
C31 0.8385(10) 0.2540(9) 0.4044(6) 0.033(2) Uani d . 1 C
C7 1.0781(12) 0.6310(11) 0.1412(8) 0.055(3) Uani d . 1 C
H7 1.1620 0.6161 0.1887 0.066 Uiso calc R 1 H
C32 0.9600(13) 0.2624(11) 0.4864(7) 0.055(3) Uani d . 1 C
H32 1.0373 0.2112 0.4825 0.065 Uiso calc R 1 H
C35 0.7352(15) 0.4117(13) 0.5018(10) 0.070(3) Uani d . 1 C
H35 0.6564 0.4605 0.5064 0.084 Uiso calc R 1 H
O11 0.9316(8) 0.4302(7) 0.1864(5) 0.0519(18) Uani d . 1 O
O01 0.4199(9) 0.0565(9) 0.0850(6) 0.072(2) Uani d . 1 O
C21 0.7014(10) -0.0529(9) 0.2818(7) 0.036(2) Uani d . 1 C
C23 0.5981(13) -0.2291(13) 0.3748(10) 0.070(3) Uani d . 1 C
H23 0.5831 -0.2540 0.4342 0.084 Uiso calc R 1 H
C2 0.7840(12) 0.5255(11) 0.0596(6) 0.042(2) Uani d . 1 C
C26 0.6402(13) -0.1543(11) 0.1968(8) 0.057(3) Uani d . 1 C
H26 0.6517 -0.1281 0.1370 0.069 Uiso calc R 1 H
C14 1.3339(13) 0.0793(13) 0.3181(8) 0.063(3) Uani d . 1 C
H14 1.4373 0.0700 0.3287 0.076 Uiso calc R 1 H
C15 1.2250(14) -0.0227(14) 0.3411(9) 0.070(3) Uani d . 1 C
H15 1.2529 -0.1036 0.3663 0.084 Uiso calc R 1 H
C33 0.9668(16) 0.3482(13) 0.5754(8) 0.068(3) Uani d . 1 C
H33 1.0506 0.3559 0.6302 0.081 Uiso calc R 1 H
C36 0.7287(13) 0.3331(11) 0.4134(7) 0.052(3) Uani d . 1 C
H36 0.6485 0.3329 0.3581 0.062 Uiso calc R 1 H
C5 1.0228(13) 0.8014(12) 0.0231(8) 0.056(3) Uani d . 1 C
H5 1.0724 0.8790 -0.0025 0.068 Uiso calc R 1 H
C12 1.1385(13) 0.2127(12) 0.2643(8) 0.059(3) Uani d . 1 C
H12 1.1093 0.2911 0.2362 0.071 Uiso calc R 1 H
C6 1.1169(13) 0.7484(11) 0.0926(8) 0.056(3) Uani d . 1 C
H6 1.2229 0.7973 0.1105 0.067 Uiso calc R 1 H
C3 0.7594(12) 0.6341(12) 0.0011(7) 0.056(3) Uani d . 1 C
H3 0.6550 0.6232 -0.0335 0.067 Uiso calc R 1 H
C4 0.8630(15) 0.7545(12) -0.0143(8) 0.064(3) Uani d . 1 C
H4 0.8170 0.8122 -0.0563 0.077 Uiso calc R 1 H

loop_
_atom_site_aniso_label
_atom_site_aniso_U_11
_atom_site_aniso_U_22
_atom_site_aniso_U_33
_atom_site_aniso_U_12
_atom_site_aniso_U_13
_atom_site_aniso_U_23
Rh 0.0335(5) 0.0414(5) 0.0388(5) 0.0063(4) 0.0008(3) 0.0088(3)
As1 0.0302(5) 0.0390(6) 0.0410(6) 0.0078(4) 0.0049(4) 0.0106(4)
C25 0.059(8) 0.046(7) 0.101(10) 0.003(6) 0.007(7) 0.000(7)
O12 0.033(4) 0.046(4) 0.059(4) 0.004(3) 0.008(3) 0.021(3)
C01 0.041(6) 0.053(6) 0.053(6) 0.003(5) 0.012(5) 0.018(5)
C13 0.048(7) 0.067(8) 0.102(10) 0.016(6) 0.029(7) 0.041(7)
C24 0.054(8) 0.046(7) 0.136(13) 0.006(6) 0.021(8) 0.034(8)
C34 0.082(9) 0.040(7) 0.057(7) -0.016(6) 0.019(7) 0.000(5)
C22 0.043(6) 0.049(6) 0.054(6) 0.004(5) 0.001(5) 0.006(5)
C1 0.048(6) 0.045(6) 0.037(5) 0.019(5) 0.007(5) 0.004(4)
C16 0.043(6) 0.060(7) 0.084(8) 0.023(6) 0.018(6) 0.025(6)
C11 0.033(5) 0.046(6) 0.041(5) 0.003(4) 0.003(4) 0.011(4)
C31 0.029(5) 0.029(5) 0.038(5) 0.004(4) 0.003(4) 0.014(4)
C7 0.039(6) 0.050(6) 0.063(7) 0.000(5) -0.004(5) 0.014(5)
C32 0.061(7) 0.042(6) 0.051(6) -0.002(5) 0.009(5) 0.010(5)
C35 0.071(9) 0.064(8) 0.083(9) 0.019(7) 0.035(8) 0.008(7)
O11 0.047(4) 0.042(4) 0.051(4) 0.001(3) -0.015(3) 0.020(3)
O01 0.037(4) 0.079(6) 0.085(6) -0.002(4) 0.003(4) 0.011(5)
C21 0.022(4) 0.031(5) 0.054(6) 0.006(4) 0.006(4) 0.011(4)
C23 0.051(7) 0.062(8) 0.086(9) -0.008(6) 0.009(7) 0.023(7)
C2 0.043(6) 0.051(6) 0.033(5) 0.017(5) 0.007(4) 0.009(4)
C26 0.056(7) 0.050(7) 0.065(7) 0.016(6) 0.017(6) 0.004(6)
C14 0.033(6) 0.074(8) 0.086(8) 0.020(6) 0.014(6) 0.021(7)
C15 0.059(8) 0.066(8) 0.092(9) 0.025(7) 0.021(7) 0.023(7)
C33 0.075(9) 0.062(8) 0.043(6) -0.011(7) -0.002(6) 0.006(6)
C36 0.050(6) 0.060(7) 0.048(6) 0.016(6) 0.016(5) 0.008(5)
C5 0.045(6) 0.054(7) 0.070(7) 0.004(5) 0.018(6) 0.019(6)
C12 0.051(7) 0.057(7) 0.077(8) 0.017(6) 0.024(6) 0.024(6)
C6 0.046(6) 0.049(6) 0.066(7) -0.005(5) 0.013(6) 0.014(5)
C3 0.041(6) 0.072(8) 0.058(7) 0.021(6) 0.005(5) 0.032(6)
C4 0.084(9) 0.049(7) 0.069(7) 0.026(7) 0.021(7) 0.028(6)

loop_
_atom_type_symbol
_atom_type_description
_atom_type_scat_dispersion_real
_atom_type_scat_dispersion_imag
_atom_type_scat_source
C C 0.0033 0.0016 'International Tables Vol C Tables 4.2.6.8 and 6.1.1.4'
H H 0.0000 0.0000 'International Tables Vol C Tables 4.2.6.8 and 6.1.1.4'
O O 0.0106 0.0060 'International Tables Vol C Tables 4.2.6.8 and 6.1.1.4'
As As 0.0499 2.0058 'International Tables Vol C Tables 4.2.6.8 and 6.1.1.4'
Rh Rh -1.1178 0.9187 'International Tables Vol C Tables 4.2.6.8 and 6.1.1.4'

loop_
_geom_angle_atom_site_label_1
_geom_angle_atom_site_label_2
_geom_angle_atom_site_label_3
_geom_angle
_geom_angle_publ_flag
C01 Rh O11 175.7(3) ?
C01 Rh O12 98.3(4) ?
O11 Rh O12 78.1(2) yes
C01 Rh As1 90.9(3) ?
O11 Rh As1 92.89(17) ?
O12 Rh As1 170.15(18) ?
C31 As1 C21 102.9(4) ?
C31 As1 C11 101.7(4) ?
C21 As1 C11 101.7(4) ?
C31 As1 Rh 109.7(2) yes
C21 As1 Rh 120.8(3) yes
C11 As1 Rh 117.6(3) yes
C26 C25 C24 118.6(12) ?
C26 C25 H25 120.7 ?
C24 C25 H25 120.7 ?
C2 O12 Rh 115.6(6) ?
O01 C01 Rh 177.0(10) yes
C14 C13 C12 120.8(10) ?
C14 C13 H13 119.6 ?
C12 C13 H13 119.6 ?
C23 C24 C25 122.1(11) ?
C23 C24 H24 118.9 ?
C25 C24 H24 118.9 ?
C35 C34 C33 118.6(11) ?
C35 C34 H34 120.7 ?
C33 C34 H34 120.7 ?
C23 C22 C21 121.3(10) ?
C23 C22 H22 119.3 ?
C21 C22 H22 119.3 ?
O11 C1 C7 118.0(9) ?
O11 C1 C2 115.1(8) ?
C7 C1 C2 126.9(9) ?
C11 C16 C15 119.6(10) ?
C11 C16 H16 120.2 ?
C15 C16 H16 120.2 ?
C12 C11 C16 120.7(10) ?
C12 C11 As1 118.4(7) ?
C16 C11 As1 120.9(7) ?
C36 C31 C32 118.0(9) ?
C36 C31 As1 118.5(7) ?
C32 C31 As1 123.5(7) ?
C1 C7 C6 130.7(10) ?
C1 C7 H7 114.6 ?
C6 C7 H7 114.6 ?
C31 C32 C33 119.7(11) ?
C31 C32 H32 120.2 ?
C33 C32 H32 120.2 ?
C34 C35 C36 121.7(12) ?
C34 C35 H35 119.2 ?
C36 C35 H35 119.2 ?
C1 O11 Rh 114.9(6) ?
C26 C21 C22 119.6(9) ?
C26 C21 As1 119.1(7) ?
C22 C21 As1 121.3(7) ?
C24 C23 C22 118.2(11) ?
C24 C23 H23 120.9 ?
C22 C23 H23 120.9 ?
O12 C2 C3 120.5(9) ?
O12 C2 C1 116.0(8) ?
C3 C2 C1 123.5(9) ?
C21 C26 C25 120.1(11) ?
C21 C26 H26 119.9 ?
C25 C26 H26 119.9 ?
C15 C14 C13 119.5(10) ?
C15 C14 H14 120.2 ?
C13 C14 H14 120.2 ?
C14 C15 C16 120.3(11) ?
C14 C15 H15 119.8 ?
C16 C15 H15 119.8 ?
C34 C33 C32 121.0(11) ?
C34 C33 H33 119.5 ?
C32 C33 H33 119.5 ?
C35 C36 C31 121.0(10) ?
C35 C36 H36 119.5 ?
C31 C36 H36 119.5 ?
C6 C5 C4 127.8(10) ?
C6 C5 H5 116.1 ?
C4 C5 H5 116.1 ?
C11 C12 C13 118.9(10) ?
C11 C12 H12 120.5 ?
C13 C12 H12 120.5 ?
C5 C6 C7 129.2(10) ?
C5 C6 H6 115.4 ?
C7 C6 H6 115.4 ?
C4 C3 C2 131.5(10) ?
C4 C3 H3 114.3 ?
C2 C3 H3 114.3 ?
C5 C4 C3 129.7(10) ?
C5 C4 H4 115.2 ?
C3 C4 H4 115.2 ?

loop_
_geom_bond_atom_site_label_1
_geom_bond_atom_site_label_2
_geom_bond_distance
_geom_bond_publ_flag
Rh C01 1.788(10) yes
Rh O11 2.039(6) yes
Rh O12 2.059(6) yes
Rh As1 2.3507(13) yes
As1 C31 1.936(9) ?
As1 C21 1.949(8) ?
As1 C11 1.957(9) ?
C25 C26 1.377(15) ?
C25 C24 1.392(17) ?
C25 H25 0.9300 ?
O12 C2 1.266(11) yes
C01 O01 1.151(11) yes
C13 C14 1.366(15) ?
C13 C12 1.384(15) ?
C13 H13 0.9300 ?
C24 C23 1.363(17) ?
C24 H24 0.9300 ?
C34 C35 1.348(16) ?
C34 C33 1.356(16) ?
C34 H34 0.9300 ?
C22 C23 1.363(14) ?
C22 C21 1.394(13) ?
C22 H22 0.9300 ?
C1 O11 1.309(10) yes
C1 C7 1.392(13) yes
C1 C2 1.470(13) yes
C16 C11 1.368(13) ?
C16 C15 1.382(15) ?
C16 H16 0.9300 ?
C11 C12 1.352(13) ?
C31 C36 1.370(13) ?
C31 C32 1.375(13) ?
C7 C6 1.393(13) yes
C7 H7 0.9300 ?
C32 C33 1.396(15) ?
C32 H32 0.9300 ?
C35 C36 1.360(14) ?
C35 H35 0.9300 ?
C21 C26 1.366(13) ?
C23 H23 0.9300 ?
C2 C3 1.403(12) yes
C26 H26 0.9300 ?
C14 C15 1.350(14) ?
C14 H14 0.9300 ?
C15 H15 0.9300 ?
C33 H33 0.9300 ?
C36 H36 0.9300 ?
C5 C6 1.349(14) yes
C5 C4 1.368(15) yes
C5 H5 0.9300 ?
C12 H12 0.9300 ?
C6 H6 0.9300 ?
C3 C4 1.385(14) yes
C3 H3 0.9300 ?
C4 H4 0.9300 ?

loop_
_geom_hbond_atom_site_label_D
_geom_hbond_atom_site_label_H
_geom_hbond_atom_site_label_A
_geom_hbond_distance_DH
_geom_hbond_distance_HA
_geom_hbond_distance_DA
_geom_hbond_angle_DHA
C12 H12 O11 0.93 2.30 3.152(13) 152

loop_
_geom_torsion_atom_site_label_1
_geom_torsion_atom_site_label_2
_geom_torsion_atom_site_label_3
_geom_torsion_atom_site_label_4
_geom_torsion
_geom_torsion_publ_flag
C01 Rh As1 C31 -110.7(4) yes
O11 Rh As1 C31 71.4(3) ?
C01 Rh As1 C21 8.7(4) yes
C01 Rh As1 C11 133.9(5) yes
O11 Rh As1 C11 -44.1(4) ?
C01 Rh O12 C2 -174.4(7) ?
O11 Rh O12 C2 3.3(6) ?
C26 C25 C24 C23 -0.8(19) ?
C15 C16 C11 C12 3.6(17) ?
C15 C16 C11 As1 -177.3(9) ?
C31 As1 C11 C12 -92.0(8) ?
C21 As1 C11 C12 162.0(8) ?
Rh As1 C11 C12 27.7(9) ?
C31 As1 C11 C16 88.9(9) ?
C21 As1 C11 C16 -17.1(9) ?
Rh As1 C11 C16 -151.3(8) ?
C21 As1 C31 C36 -94.0(7) ?
C11 As1 C31 C36 160.9(7) ?
Rh As1 C31 C36 35.7(7) ?
C21 As1 C31 C32 88.6(8) ?
C11 As1 C31 C32 -16.4(8) ?
Rh As1 C31 C32 -141.6(7) ?
O11 C1 C7 C6 179.6(11) ?
C2 C1 C7 C6 2.3(18) ?
C36 C31 C32 C33 0.9(14) ?
As1 C31 C32 C33 178.2(7) ?
C33 C34 C35 C36 -0.3(17) ?
C7 C1 O11 Rh -171.4(7) ?
C2 C1 O11 Rh 6.2(10) ?
O12 Rh O11 C1 -5.2(6) ?
As1 Rh O11 C1 178.7(6) ?
C23 C22 C21 C26 1.7(15) ?
C23 C22 C21 As1 -178.6(8) ?
C31 As1 C21 C26 167.8(7) ?
C11 As1 C21 C26 -87.2(8) ?
Rh As1 C21 C26 45.1(8) ?
C31 As1 C21 C22 -11.9(8) ?
C11 As1 C21 C22 93.1(8) ?
Rh As1 C21 C22 -134.5(7) ?
C25 C24 C23 C22 -0.2(19) ?
C21 C22 C23 C24 -0.2(17) ?
Rh O12 C2 C3 -177.5(7) ?
Rh O12 C2 C1 -1.1(10) ?
O11 C1 C2 O12 -3.4(12) yes
C7 C1 C2 O12 174.0(9) ?
O11 C1 C2 C3 172.9(9) ?
C7 C1 C2 C3 -9.7(16) yes
C22 C21 C26 C25 -2.7(15) ?
As1 C21 C26 C25 177.6(8) ?
C24 C25 C26 C21 2.3(17) ?
C12 C13 C14 C15 1(2) ?
C13 C14 C15 C16 -1.3(19) ?
C11 C16 C15 C14 -0.9(19) ?
C35 C34 C33 C32 -2.0(16) ?
C31 C32 C33 C34 1.7(16) ?
C34 C35 C36 C31 3.0(17) ?
C32 C31 C36 C35 -3.2(14) ?
As1 C31 C36 C35 179.3(8) ?
C16 C11 C12 C13 -4.0(17) ?
As1 C11 C12 C13 177.0(9) ?
C14 C13 C12 C11 1.6(19) ?
C4 C5 C6 C7 3(2) ?
C1 C7 C6 C5 2(2) ?
O12 C2 C3 C4 -175.1(11) ?
C1 C2 C3 C4 8.8(18) ?
C6 C5 C4 C3 -7(2) ?
C2 C3 C4 C5 1(2) ?
